data_7018126
loop_
_publ_author_name
'Wang, Wei-Chi'
'Peng, Kuo-Fu'
'Chen, Ming-Tsz'
'Chen, Chi-Tien'

_publ_section_title
;
 Palladacycles bearing tridentate CNS-type benzamidinate ligands as
 catalysts for cross-coupling reactions.
;
_journal_issue 10
_journal_name_full 'Dalton transactions (Cambridge, England : 2003)'
_journal_page_first 3022
_journal_page_last 3029
_journal_paper_doi 10.1039/c2dt11097k
_journal_volume 41
_journal_year 2012
_chemical_formula_moiety 'C22 H20 N2 O2 Pd S'
_chemical_formula_sum 'C22 H20 N2 O2 Pd S'
_chemical_formula_weight 482.86
_chemical_name_systematic
;
?
;
_space_group_IT_number 15
_symmetry_cell_setting monoclinic
_symmetry_space_group_name_Hall '-C 2yc'
_symmetry_space_group_name_H-M 'C 1 2/c 1'
_atom_sites_solution_hydrogens geom
_atom_sites_solution_primary direct
_atom_sites_solution_secondary difmap
_audit_creation_method SHELXL-97
_cell_angle_alpha 90.00
_cell_angle_beta 117.472(4)
_cell_angle_gamma 90.00
_cell_formula_units_Z 8
_cell_length_a 21.165(5)
_cell_length_b 20.675(4)
_cell_length_c 11.302(2)
_cell_measurement_reflns_used 6838
_cell_measurement_temperature 298(2)
_cell_measurement_theta_max 26.005
_cell_measurement_theta_min 2.183
_cell_volume 4387.9(16)
_computing_cell_refinement 'Bruker SMART'
_computing_data_collection 'Bruker SMART'
_computing_data_reduction 'Bruker SHELXTL'
_computing_molecular_graphics 'Bruker SHELXTL'
_computing_publication_material 'Bruker SHELXTL'
_computing_structure_refinement 'SHELXL-97 (Sheldrick, 1997)'
_computing_structure_solution 'SHELXS-97 (Sheldrick, 1990)'
_diffrn_ambient_temperature 298(2)
_diffrn_measured_fraction_theta_full 0.979
_diffrn_measured_fraction_theta_max 0.979
_diffrn_measurement_device_type 'CCD area detector'
_diffrn_measurement_method 'phi and omega scans'
_diffrn_radiation_monochromator graphite
_diffrn_radiation_source 'fine-focus sealed tube'
_diffrn_radiation_type MoK\a
_diffrn_radiation_wavelength 0.71073
_diffrn_reflns_av_R_equivalents 0.0442
_diffrn_reflns_av_sigmaI/netI 0.0332
_diffrn_reflns_limit_h_max 20
_diffrn_reflns_limit_h_min -26
_diffrn_reflns_limit_k_max 25
_diffrn_reflns_limit_k_min -25
_diffrn_reflns_limit_l_max 13
_diffrn_reflns_limit_l_min -13
_diffrn_reflns_number 12136
_diffrn_reflns_theta_full 26.20
_diffrn_reflns_theta_max 26.20
_diffrn_reflns_theta_min 1.97
_exptl_absorpt_coefficient_mu 0.959
_exptl_absorpt_correction_T_max 0.9105
_exptl_absorpt_correction_T_min 0.7626
_exptl_absorpt_correction_type empirical
_exptl_absorpt_process_details empirical
_exptl_crystal_colour yellow
_exptl_crystal_density_diffrn 1.462
_exptl_crystal_density_method 'not measured'
_exptl_crystal_description parallelplpiped
_exptl_crystal_F_000 1952
_exptl_crystal_size_max 0.30
_exptl_crystal_size_mid 0.20
_exptl_crystal_size_min 0.10
_platon_squeeze_details
;
;
_refine_diff_density_max 1.046
_refine_diff_density_min -0.900
_refine_diff_density_rms 0.090
_refine_ls_extinction_method none
_refine_ls_goodness_of_fit_ref 1.004
_refine_ls_hydrogen_treatment constr
_refine_ls_matrix_type full
_refine_ls_number_parameters 253
_refine_ls_number_reflns 4315
_refine_ls_number_restraints 0
_refine_ls_restrained_S_all 1.004
_refine_ls_R_factor_all 0.0527
_refine_ls_R_factor_gt 0.0422
_refine_ls_shift/su_max 0.004
_refine_ls_shift/su_mean 0.000
_refine_ls_structure_factor_coef Fsqd
_refine_ls_weighting_details 'calc w=1/[\s^2^(Fo^2^)+(0.1100P)^2^+0.0000P] where P=(Fo^2^+2Fc^2^)/3'
_refine_ls_weighting_scheme calc
_refine_ls_wR_factor_gt 0.1326
_refine_ls_wR_factor_ref 0.1461
_reflns_number_gt 3456
_reflns_number_total 4315
_reflns_threshold_expression >2sigma(I)
_cod_data_source_file c2dt11097k.txt
_cod_data_source_block Compound6
_cod_depositor_comments
;
The following automatic conversions were performed:

'_symmetry_cell_setting' value 'Monoclinic' changed to 'monoclinic'
according to /home/saulius/struct/CIF-dictionaries/cif_core.dic
dictionary named 'cif_core.dic' version 2.4.1 from 2010-06-29.

Automatic conversion script
Id: cif_fix_values 1715 2011-07-08 13:25:40Z adriana 
;
_cod_original_cell_volume 4388.0(16)
_cod_original_sg_symbol_H-M C2/c
_cod_database_code 7018126

loop_
_symmetry_equiv_pos_as_xyz
'x, y, z'
'-x, y, -z+1/2'
'x+1/2, y+1/2, z'
'-x+1/2, y+1/2, -z+1/2'
'-x, -y, -z'
'x, -y, z-1/2'
'-x+1/2, -y+1/2, -z'
'x+1/2, -y+1/2, z-1/2'

loop_
_atom_site_label
_atom_site_type_symbol
_atom_site_fract_x
_atom_site_fract_y
_atom_site_fract_z
_atom_site_U_iso_or_equiv
_atom_site_adp_type
_atom_site_occupancy
_atom_site_symmetry_multiplicity
_atom_site_calc_flag
_atom_site_refinement_flags
Pd Pd 0.738432(13) 1.139336(15) 2.11122(2) 0.04882(15) Uani 1 1 d .
S S 0.78907(6) 1.04947(6) 2.04803(11) 0.0675(3) Uani 1 1 d .
O1 O 0.80956(17) 1.13724(15) 2.3107(3) 0.0643(8) Uani 1 1 d .
O2 O 0.90372(17) 1.14718(17) 2.2763(4) 0.0765(10) Uani 1 1 d .
N1 N 0.63556(15) 1.24452(16) 1.8977(3) 0.0517(7) Uani 1 1 d .
H1A H 0.6240 1.2773 1.8450 0.062 Uiso 1 1 calc R
N2 N 0.66444(17) 1.13543(14) 1.9187(3) 0.0460(7) Uani 1 1 d .
C1 C 0.63879(17) 1.18743(19) 1.8447(3) 0.0459(7) Uani 1 1 d .
C2 C 0.61442(18) 1.1863(2) 1.6977(3) 0.0527(8) Uani 1 1 d .
C3 C 0.6610(2) 1.1648(2) 1.6529(4) 0.0580(9) Uani 1 1 d .
H3A H 0.7069 1.1527 1.7139 0.070 Uiso 1 1 calc R
C4 C 0.6401(3) 1.1609(3) 1.5176(5) 0.0770(13) Uani 1 1 d .
H4A H 0.6717 1.1460 1.4875 0.092 Uiso 1 1 calc R
C5 C 0.5724(3) 1.1791(4) 1.4284(4) 0.0939(18) Uani 1 1 d .
H5A H 0.5580 1.1761 1.3375 0.113 Uiso 1 1 calc R
C6 C 0.5251(2) 1.2020(3) 1.4717(4) 0.0868(16) Uani 1 1 d .
H6A H 0.4794 1.2144 1.4103 0.104 Uiso 1 1 calc R
C7 C 0.5466(2) 1.2061(2) 1.6075(4) 0.0665(11) Uani 1 1 d .
H7A H 0.5156 1.2220 1.6378 0.080 Uiso 1 1 calc R
C8 C 0.64902(17) 1.25738(18) 2.0314(3) 0.0483(8) Uani 1 1 d .
C9 C 0.68991(16) 1.21615(19) 2.1366(3) 0.0482(8) Uani 1 1 d .
C10 C 0.69481(19) 1.2319(2) 2.2620(4) 0.0575(9) Uani 1 1 d .
H10A H 0.7196 1.2043 2.3337 0.069 Uiso 1 1 calc R
C11 C 0.6638(2) 1.2874(2) 2.2817(4) 0.0653(11) Uani 1 1 d .
H11A H 0.6687 1.2968 2.3660 0.078 Uiso 1 1 calc R
C12 C 0.6257(2) 1.3284(3) 2.1766(4) 0.0690(11) Uani 1 1 d .
H12A H 0.6052 1.3657 2.1898 0.083 Uiso 1 1 calc R
C13 C 0.6179(2) 1.3135(2) 2.0497(4) 0.0595(9) Uani 1 1 d .
H13A H 0.5922 1.3409 1.9780 0.071 Uiso 1 1 calc R
C14 C 0.65236(19) 1.0722(2) 1.8590(4) 0.0527(8) Uani 1 1 d .
C15 C 0.5867(2) 1.0534(2) 1.7563(4) 0.0610(9) Uani 1 1 d .
H15A H 0.5485 1.0820 1.7252 0.073 Uiso 1 1 calc R
C16 C 0.5779(3) 0.9926(2) 1.7001(5) 0.0736(12) Uani 1 1 d .
H16A H 0.5337 0.9808 1.6316 0.088 Uiso 1 1 calc R
C17 C 0.6331(3) 0.9491(2) 1.7435(5) 0.0787(13) Uani 1 1 d .
H17A H 0.6268 0.9086 1.7038 0.094 Uiso 1 1 calc R
C18 C 0.6983(3) 0.9665(2) 1.8472(4) 0.0722(12) Uani 1 1 d .
H18A H 0.7363 0.9376 1.8770 0.087 Uiso 1 1 calc R
C19 C 0.7075(2) 1.0272(2) 1.9077(4) 0.0567(9) Uani 1 1 d .
C20 C 0.7991(4) 0.9837(3) 2.1623(5) 0.108(2) Uani 1 1 d .
H20A H 0.8192 0.9467 2.1404 0.162 Uiso 1 1 calc R
H20B H 0.7534 0.9725 2.1547 0.162 Uiso 1 1 calc R
H20C H 0.8301 0.9971 2.2520 0.162 Uiso 1 1 calc R
C21 C 0.8757(2) 1.1379(2) 2.3499(4) 0.0651(12) Uani 1 1 d .
C22 C 0.9209(3) 1.1249(5) 2.4990(5) 0.125(3) Uani 1 1 d .
H22A H 0.9704 1.1257 2.5207 0.187 Uiso 1 1 calc R
H22B H 0.9091 1.0832 2.5205 0.187 Uiso 1 1 calc R
H22C H 0.9117 1.1576 2.5493 0.187 Uiso 1 1 calc R

loop_
_atom_site_aniso_label
_atom_site_aniso_U_11
_atom_site_aniso_U_22
_atom_site_aniso_U_33
_atom_site_aniso_U_23
_atom_site_aniso_U_13
_atom_site_aniso_U_12
Pd 0.0362(2) 0.0695(2) 0.0387(2) 0.00607(10) 0.01558(15) 0.00267(10)
S 0.0492(5) 0.0858(8) 0.0671(6) 0.0084(5) 0.0266(5) 0.0164(5)
O1 0.0483(16) 0.097(2) 0.0418(15) 0.0060(12) 0.0162(13) -0.0013(13)
O2 0.0482(17) 0.112(3) 0.067(2) 0.0190(16) 0.0248(16) 0.0001(15)
N1 0.0451(15) 0.071(2) 0.0372(14) 0.0093(13) 0.0174(13) 0.0053(14)
N2 0.0348(15) 0.0639(19) 0.0381(15) 0.0012(12) 0.0158(13) -0.0003(12)
C1 0.0310(15) 0.066(2) 0.0386(16) 0.0014(15) 0.0145(13) 0.0038(14)
C2 0.0414(18) 0.072(2) 0.0390(17) -0.0023(16) 0.0139(15) 0.0009(16)
C3 0.0418(19) 0.090(3) 0.0410(18) 0.0054(18) 0.0184(16) 0.0026(18)
C4 0.072(3) 0.113(4) 0.056(2) -0.001(2) 0.038(2) 0.017(3)
C5 0.082(3) 0.152(5) 0.035(2) -0.004(3) 0.017(2) 0.018(3)
C6 0.054(2) 0.138(5) 0.044(2) -0.001(2) 0.0027(19) 0.027(3)
C7 0.0438(19) 0.101(3) 0.0449(18) -0.004(2) 0.0119(16) 0.015(2)
C8 0.0384(17) 0.063(2) 0.0454(17) -0.0063(15) 0.0207(15) -0.0100(15)
C9 0.0327(16) 0.069(2) 0.0429(17) -0.0007(15) 0.0173(14) -0.0073(14)
C10 0.0457(19) 0.083(3) 0.0424(18) 0.0001(17) 0.0194(16) -0.0058(18)
C11 0.052(2) 0.097(3) 0.0469(19) -0.012(2) 0.0233(18) -0.005(2)
C12 0.053(2) 0.084(3) 0.069(3) -0.021(2) 0.027(2) -0.008(2)
C13 0.050(2) 0.072(2) 0.054(2) -0.0041(18) 0.0211(18) -0.0029(18)
C14 0.0490(19) 0.067(2) 0.0498(18) 0.0016(16) 0.0292(17) -0.0012(16)
C15 0.050(2) 0.076(3) 0.059(2) -0.0014(19) 0.0270(18) -0.0051(18)
C16 0.076(3) 0.081(3) 0.066(3) -0.011(2) 0.034(2) -0.013(2)
C17 0.096(4) 0.074(3) 0.078(3) -0.016(2) 0.050(3) -0.009(3)
C18 0.091(3) 0.070(3) 0.070(3) 0.003(2) 0.050(3) 0.009(2)
C19 0.058(2) 0.065(2) 0.059(2) 0.0090(17) 0.0374(19) 0.0088(18)
C20 0.124(5) 0.097(4) 0.074(3) 0.031(3) 0.021(3) 0.034(4)
C21 0.039(2) 0.098(3) 0.046(2) 0.0208(19) 0.0102(18) 0.0015(18)
C22 0.064(3) 0.228(8) 0.055(3) 0.033(4) 0.004(3) -0.016(4)

loop_
_atom_type_symbol
_atom_type_description
_atom_type_scat_dispersion_real
_atom_type_scat_dispersion_imag
_atom_type_scat_source
C C 0.0033 0.0016 'International Tables Vol C Tables 4.2.6.8 and 6.1.1.4'
H H 0.0000 0.0000 'International Tables Vol C Tables 4.2.6.8 and 6.1.1.4'
N N 0.0061 0.0033 'International Tables Vol C Tables 4.2.6.8 and 6.1.1.4'
O O 0.0106 0.0060 'International Tables Vol C Tables 4.2.6.8 and 6.1.1.4'
S S 0.1246 0.1234 'International Tables Vol C Tables 4.2.6.8 and 6.1.1.4'
Pd Pd -0.9988 1.0072 'International Tables Vol C Tables 4.2.6.8 and 6.1.1.4'

loop_
_geom_angle_atom_site_label_1
_geom_angle_atom_site_label_2
_geom_angle_atom_site_label_3
_geom_angle
C9 Pd N2 89.55(13)
C9 Pd O1 91.39(13)
N2 Pd O1 175.30(12)
C9 Pd S 172.10(10)
N2 Pd S 83.07(9)
O1 Pd S 96.20(10)
C19 S C20 100.7(3)
C19 S Pd 94.74(13)
C20 S Pd 106.8(2)
C21 O1 Pd 121.3(3)
C1 N1 C8 127.7(3)
C1 N1 H1A 116.2
C8 N1 H1A 116.2
C1 N2 C14 120.8(3)
C1 N2 Pd 122.8(2)
C14 N2 Pd 115.1(2)
N2 C1 N1 121.8(3)
N2 C1 C2 121.5(3)
N1 C1 C2 116.6(3)
C3 C2 C7 120.1(3)
C3 C2 C1 118.4(3)
C7 C2 C1 121.5(3)
C2 C3 C4 120.6(4)
C2 C3 H3A 119.7
C4 C3 H3A 119.7
C5 C4 C3 119.2(4)
C5 C4 H4A 120.4
C3 C4 H4A 120.4
C4 C5 C6 121.1(4)
C4 C5 H5A 119.5
C6 C5 H5A 119.5
C7 C6 C5 119.3(4)
C7 C6 H6A 120.3
C5 C6 H6A 120.3
C2 C7 C6 119.7(4)
C2 C7 H7A 120.1
C6 C7 H7A 120.1
C9 C8 C13 122.2(3)
C9 C8 N1 122.1(3)
C13 C8 N1 115.7(3)
C8 C9 C10 116.4(3)
C8 C9 Pd 121.7(2)
C10 C9 Pd 121.8(3)
C11 C10 C9 122.0(4)
C11 C10 H10A 119.0
C9 C10 H10A 119.0
C12 C11 C10 120.1(4)
C12 C11 H11A 119.9
C10 C11 H11A 119.9
C11 C12 C13 119.6(4)
C11 C12 H12A 120.2
C13 C12 H12A 120.2
C8 C13 C12 119.6(4)
C8 C13 H13A 120.2
C12 C13 H13A 120.2
C19 C14 C15 118.3(4)
C19 C14 N2 119.1(3)
C15 C14 N2 122.5(4)
C16 C15 C14 120.6(4)
C16 C15 H15A 119.7
C14 C15 H15A 119.7
C17 C16 C15 121.2(5)
C17 C16 H16A 119.4
C15 C16 H16A 119.4
C16 C17 C18 119.0(5)
C16 C17 H17A 120.5
C18 C17 H17A 120.5
C19 C18 C17 120.4(4)
C19 C18 H18A 119.8
C17 C18 H18A 119.8
C14 C19 C18 120.3(4)
C14 C19 S 118.0(3)
C18 C19 S 121.7(3)
S C20 H20A 109.5
S C20 H20B 109.5
H20A C20 H20B 109.5
S C20 H20C 109.5
H20A C20 H20C 109.5
H20B C20 H20C 109.5
O2 C21 O1 124.3(4)
O2 C21 C22 121.1(4)
O1 C21 C22 114.6(4)
C21 C22 H22A 109.5
C21 C22 H22B 109.5
H22A C22 H22B 109.5
C21 C22 H22C 109.5
H22A C22 H22C 109.5
H22B C22 H22C 109.5

loop_
_geom_bond_atom_site_label_1
_geom_bond_atom_site_label_2
_geom_bond_distance
Pd C9 1.983(4)
Pd N2 2.013(3)
Pd O1 2.054(3)
Pd S 2.4119(12)
S C19 1.784(4)
S C20 1.819(6)
O1 C21 1.258(5)
O2 C21 1.240(6)
N1 C1 1.340(5)
N1 C8 1.427(4)
N1 H1A 0.8600
N2 C1 1.316(5)
N2 C14 1.439(5)
C1 C2 1.496(4)
C2 C3 1.373(5)
C2 C7 1.385(5)
C3 C4 1.385(6)
C3 H3A 0.9300
C4 C5 1.371(7)
C4 H4A 0.9300
C5 C6 1.383(7)
C5 H5A 0.9300
C6 C7 1.388(5)
C6 H6A 0.9300
C7 H7A 0.9300
C8 C9 1.393(5)
C8 C13 1.396(6)
C9 C10 1.411(5)
C10 C11 1.390(6)
C10 H10A 0.9300
C11 C12 1.377(7)
C11 H11A 0.9300
C12 C13 1.401(6)
C12 H12A 0.9300
C13 H13A 0.9300
C14 C19 1.393(5)
C14 C15 1.394(5)
C15 C16 1.381(6)
C15 H15A 0.9300
C16 C17 1.374(7)
C16 H16A 0.9300
C17 C18 1.384(7)
C17 H17A 0.9300
C18 C19 1.399(6)
C18 H18A 0.9300
C20 H20A 0.9600
C20 H20B 0.9600
C20 H20C 0.9600
C21 C22 1.529(6)
C22 H22A 0.9600
C22 H22B 0.9600
C22 H22C 0.9600

loop_
_platon_squeeze_void_nr
_platon_squeeze_void_average_x
_platon_squeeze_void_average_y
_platon_squeeze_void_average_z
_platon_squeeze_void_volume
_platon_squeeze_void_count_electrons
_platon_squeeze_void_content
1 0.000 0.000 -0.009 169 31 ' '
2 0.500 0.500 -0.058 169 31 ' '
3 0.500 0.292 0.250 8 0 ' '
4 0.000 0.792 0.250 8 0 ' '
5 0.000 0.208 0.750 8 0 ' '
6 0.500 0.708 0.750 8 0 ' '
